data_7023107
loop_
_publ_author_name
'Gurnani, Chitra'
'Hector, Andrew L.'
'Jager, Edward'
'Levason, William'
'Pugh, David'
'Reid, Gillian'

_publ_section_title
;
 Tin(II) fluoride vs. tin(II) chloride--a comparison of their coordination
 chemistry with neutral ligands.
;
_journal_issue 23
_journal_name_full 'Dalton transactions (Cambridge, England : 2003)'
_journal_page_first 8364
_journal_page_last 8374
_journal_paper_doi 10.1039/c3dt50743b
_journal_volume 42
_journal_year 2013
_chemical_formula_moiety 'C24 H16 F6 N4 Sn3, 2(C H4 O)'
_chemical_formula_sum 'C26 H24 F6 N4 O2 Sn3'
_chemical_formula_weight 894.56
_chemical_name_systematic
;
?
;
_space_group_IT_number 15
_symmetry_cell_setting monoclinic
_symmetry_Int_Tables_number 15
_symmetry_space_group_name_Hall '-C 2yc'
_symmetry_space_group_name_H-M 'C 1 2/c 1'
_atom_sites_solution_hydrogens geom
_atom_sites_solution_primary direct
_atom_sites_solution_secondary difmap
_audit_creation_method SHELXL-97
_cell_angle_alpha 90.00
_cell_angle_beta 97.662(3)
_cell_angle_gamma 90.00
_cell_formula_units_Z 4
_cell_length_a 18.050(3)
_cell_length_b 7.4503(11)
_cell_length_c 20.610(4)
_cell_measurement_reflns_used 5707
_cell_measurement_temperature 100(2)
_cell_measurement_theta_max 31.2
_cell_measurement_theta_min 2.6
_cell_volume 2746.8(8)
_computing_cell_refinement
;
CrystalClear-SM Expert 2.0 r11 (Rigaku, 2011)
;
_computing_data_collection
;
CrystalClear-SM Expert 2.0 r11 (Rigaku, 2011)
;
_computing_data_reduction
;
CrystalClear-SM Expert 2.0 r11 (Rigaku, 2011)
;
_computing_molecular_graphics 'ORTEP-3 (Farrugia, 1997)'
_computing_publication_material 'PLATON (Spek, 2003), WinGX (Farrugia, 1999) and enCIFer (Allen et al., 2004).'
_computing_structure_refinement 'SHELXL-97 (Sheldrick, 2008)'
_computing_structure_solution 'SHELXS-97 (Sheldrick, 1997)'
_diffrn_ambient_temperature 100(2)
_diffrn_detector CCD
_diffrn_detector_area_resol_mean 28.5714
_diffrn_measured_fraction_theta_full 0.974
_diffrn_measured_fraction_theta_max 0.974
_diffrn_measurement_device
;
AFC12 (Right): Kappa 3 circle
;
_diffrn_measurement_device_type
;
Rigaku Saturn724+ (2x2 bin mode)
;
_diffrn_measurement_method 'profile data from \w-scans'
_diffrn_measurement_specimen_support Mitegen
_diffrn_radiation_monochromator Confocal
_diffrn_radiation_type MoK\a
_diffrn_radiation_wavelength 0.71073
_diffrn_reflns_av_R_equivalents 0.0147
_diffrn_reflns_av_sigmaI/netI 0.0258
_diffrn_reflns_limit_h_max 19
_diffrn_reflns_limit_h_min -23
_diffrn_reflns_limit_k_max 9
_diffrn_reflns_limit_k_min -6
_diffrn_reflns_limit_l_max 26
_diffrn_reflns_limit_l_min -18
_diffrn_reflns_number 6207
_diffrn_reflns_theta_full 27.48
_diffrn_reflns_theta_max 27.48
_diffrn_reflns_theta_min 2.96
_diffrn_source 'Rotating Anode'
_diffrn_source_current 55.0
_diffrn_source_power 2.5
_diffrn_source_voltage 45.0
_exptl_absorpt_coefficient_mu 2.781
_exptl_absorpt_correction_T_max 0.8082
_exptl_absorpt_correction_T_min 0.7684
_exptl_absorpt_correction_type multi-scan
_exptl_absorpt_process_details 'CrystalClear-SM Expert 2.0 r11 (Rigaku, 2011)'
_exptl_crystal_colour colourless
_exptl_crystal_density_diffrn 2.163
_exptl_crystal_density_method 'not measured'
_exptl_crystal_description block
_exptl_crystal_F_000 1712
_exptl_crystal_size_max 0.10
_exptl_crystal_size_mid 0.08
_exptl_crystal_size_min 0.08
_refine_diff_density_max 0.633
_refine_diff_density_min -0.666
_refine_diff_density_rms 0.101
_refine_ls_extinction_method none
_refine_ls_goodness_of_fit_ref 1.048
_refine_ls_hydrogen_treatment constr
_refine_ls_matrix_type full
_refine_ls_number_parameters 188
_refine_ls_number_reflns 3072
_refine_ls_number_restraints 0
_refine_ls_restrained_S_all 1.048
_refine_ls_R_factor_all 0.0224
_refine_ls_R_factor_gt 0.0197
_refine_ls_shift/su_max 0.001
_refine_ls_shift/su_mean 0.000
_refine_ls_structure_factor_coef Fsqd
_refine_ls_weighting_details 'calc w=1/[\s^2^(Fo^2^)+(0.0301P)^2^+0.0000P] where P=(Fo^2^+2Fc^2^)/3'
_refine_ls_weighting_scheme calc
_refine_ls_wR_factor_gt 0.0517
_refine_ls_wR_factor_ref 0.0526
_reflns_number_gt 2793
_reflns_number_total 3072
_reflns_threshold_expression >2\s(I)
_cod_data_source_file c3dt50743b.txt
_cod_data_source_block '[SnF(phen)]2[SnF4]'
_cod_depositor_comments
;
The following automatic conversions were performed:

'_symmetry_cell_setting' value 'MONOCLINIC' changed to 'monoclinic'
according to /home/saulius/struct/CIF-dictionaries/cif_core.dic
dictionary named 'cif_core.dic' version 2.4.2 from 2011-04-26.

Automatic conversion script
Id: cif_fix_values 1891 2012-01-12 08:04:46Z andrius 
;
_cod_original_sg_symbol_H-M C2/c
_cod_database_code 7023107

loop_
_symmetry_equiv_pos_as_xyz
'x, y, z'
'-x, y, -z+1/2'
'x+1/2, y+1/2, z'
'-x+1/2, y+1/2, -z+1/2'
'-x, -y, -z'
'x, -y, z-1/2'
'-x+1/2, -y+1/2, -z'
'x+1/2, -y+1/2, z-1/2'

loop_
_atom_site_label
_atom_site_type_symbol
_atom_site_fract_x
_atom_site_fract_y
_atom_site_fract_z
_atom_site_U_iso_or_equiv
_atom_site_adp_type
_atom_site_occupancy
_atom_site_symmetry_multiplicity
_atom_site_calc_flag
_atom_site_refinement_flags
C1 C 0.19111(14) 0.3192(3) 0.17409(13) 0.0156(5) Uani 1 1 d .
H1A H 0.1525 0.2672 0.1950 0.019 Uiso 1 1 calc R
C2 C 0.26094(14) 0.3510(3) 0.21127(13) 0.0180(5) Uani 1 1 d .
H2 H 0.2696 0.3181 0.2562 0.022 Uiso 1 1 calc R
C3 C 0.31674(14) 0.4308(3) 0.18161(13) 0.0179(5) Uani 1 1 d .
H3 H 0.3639 0.4564 0.2062 0.021 Uiso 1 1 calc R
C4 C 0.30318(13) 0.4738(3) 0.11459(13) 0.0141(5) Uani 1 1 d .
C5 C 0.35855(14) 0.5568(3) 0.07981(14) 0.0170(5) Uani 1 1 d .
H5 H 0.4054 0.5910 0.1031 0.020 Uiso 1 1 calc R
C6 C 0.34467(14) 0.5864(3) 0.01478(14) 0.0162(5) Uani 1 1 d .
H6 H 0.3822 0.6401 -0.0071 0.019 Uiso 1 1 calc R
C7 C 0.27450(13) 0.5385(3) -0.02192(13) 0.0132(5) Uani 1 1 d .
C8 C 0.25725(15) 0.5650(3) -0.08994(14) 0.0171(5) Uani 1 1 d .
H8 H 0.2936 0.6138 -0.1143 0.020 Uiso 1 1 calc R
C9 C 0.18751(14) 0.5196(3) -0.12079(13) 0.0173(5) Uani 1 1 d .
H9 H 0.1750 0.5370 -0.1666 0.021 Uiso 1 1 calc R
C10 C 0.13513(14) 0.4474(3) -0.08369(13) 0.0146(5) Uani 1 1 d .
H10 H 0.0870 0.4175 -0.1054 0.018 Uiso 1 1 calc R
C11 C 0.21763(13) 0.4635(3) 0.01117(12) 0.0115(5) Uani 1 1 d .
C12 C 0.23257(13) 0.4320(3) 0.08033(13) 0.0125(5) Uani 1 1 d .
C13 C 0.04243(16) -0.1228(3) 0.16144(14) 0.0252(6) Uani 1 1 d .
H13A H 0.0027 -0.1788 0.1826 0.038 Uiso 1 1 calc R
H13B H 0.0238 -0.0978 0.1155 0.038 Uiso 1 1 calc R
H13C H 0.0579 -0.0103 0.1839 0.038 Uiso 1 1 calc R
N1 N 0.17696(11) 0.3592(3) 0.11069(10) 0.0123(4) Uani 1 1 d .
N2 N 0.14931(11) 0.4188(3) -0.02004(11) 0.0128(4) Uani 1 1 d .
F1 F 0.04368(8) 0.57861(18) 0.05078(7) 0.0166(3) Uani 1 1 d .
F2 F 0.02595(8) 0.3484(2) 0.14662(7) 0.0251(4) Uani 1 1 d .
F3 F 0.07925(9) 0.2291(2) 0.27401(8) 0.0231(3) Uani 1 1 d .
Sn1 Sn 0.057660(8) 0.30828(2) 0.050371(8) 0.01163(6) Uani 1 1 d .
Sn2 Sn 0.0000 0.41233(3) 0.2500 0.01439(7) Uani 1 2 d S
O1 O 0.10445(10) -0.2408(3) 0.16490(11) 0.0270(4) Uani 1 1 d .
H1 H 0.0953 -0.3226 0.1369 0.041 Uiso 1 1 calc R

loop_
_atom_site_aniso_label
_atom_site_aniso_U_11
_atom_site_aniso_U_22
_atom_site_aniso_U_33
_atom_site_aniso_U_23
_atom_site_aniso_U_13
_atom_site_aniso_U_12
C1 0.0146(12) 0.0189(13) 0.0138(13) -0.0012(10) 0.0040(10) 0.0023(10)
C2 0.0191(13) 0.0224(13) 0.0121(13) -0.0029(11) 0.0009(10) 0.0040(11)
C3 0.0154(12) 0.0181(13) 0.0187(14) -0.0056(10) -0.0033(10) 0.0006(10)
C4 0.0128(11) 0.0108(11) 0.0187(13) -0.0044(10) 0.0021(10) 0.0017(9)
C5 0.0095(11) 0.0157(13) 0.0257(15) -0.0037(11) 0.0014(10) 0.0005(9)
C6 0.0104(11) 0.0112(11) 0.0281(15) -0.0022(11) 0.0073(11) -0.0013(9)
C7 0.0126(11) 0.0084(11) 0.0192(13) -0.0002(10) 0.0042(10) 0.0038(9)
C8 0.0196(13) 0.0120(12) 0.0218(14) 0.0029(10) 0.0105(11) 0.0031(10)
C9 0.0201(13) 0.0177(12) 0.0151(13) 0.0033(11) 0.0051(10) 0.0047(10)
C10 0.0145(12) 0.0145(12) 0.0149(13) -0.0015(10) 0.0019(10) 0.0019(9)
C11 0.0116(11) 0.0080(10) 0.0150(12) -0.0021(9) 0.0026(9) 0.0030(9)
C12 0.0122(11) 0.0098(11) 0.0158(13) -0.0018(9) 0.0030(10) 0.0019(9)
C13 0.0329(16) 0.0197(14) 0.0228(15) -0.0014(12) 0.0031(13) 0.0018(12)
N1 0.0104(10) 0.0146(10) 0.0120(10) -0.0010(8) 0.0022(8) 0.0025(8)
N2 0.0115(10) 0.0112(10) 0.0158(11) -0.0014(8) 0.0023(8) 0.0013(8)
F1 0.0184(7) 0.0139(7) 0.0175(8) -0.0035(6) 0.0028(6) 0.0015(6)
F2 0.0189(8) 0.0422(9) 0.0153(8) 0.0047(8) 0.0066(7) 0.0076(8)
F3 0.0232(8) 0.0297(8) 0.0165(8) 0.0034(7) 0.0033(7) 0.0116(7)
Sn1 0.01015(9) 0.01345(10) 0.01164(9) 0.00085(6) 0.00275(6) -0.00061(6)
Sn2 0.01397(12) 0.01482(13) 0.01498(13) 0.000 0.00418(10) 0.000
O1 0.0193(10) 0.0297(10) 0.0312(12) -0.0103(10) 0.0001(9) -0.0031(8)

loop_
_atom_type_symbol
_atom_type_description
_atom_type_scat_dispersion_real
_atom_type_scat_dispersion_imag
_atom_type_scat_source
C C 0.0033 0.0016 'International Tables Vol C Tables 4.2.6.8 and 6.1.1.4'
H H 0.0000 0.0000 'International Tables Vol C Tables 4.2.6.8 and 6.1.1.4'
N N 0.0061 0.0033 'International Tables Vol C Tables 4.2.6.8 and 6.1.1.4'
F F 0.0171 0.0103 'International Tables Vol C Tables 4.2.6.8 and 6.1.1.4'
Sn Sn -0.6537 1.4246 'International Tables Vol C Tables 4.2.6.8 and 6.1.1.4'
O O 0.0106 0.0060 'International Tables Vol C Tables 4.2.6.8 and 6.1.1.4'

loop_
_geom_angle_atom_site_label_1
_geom_angle_atom_site_label_2
_geom_angle_atom_site_label_3
_geom_angle
_geom_angle_site_symmetry_1
_geom_angle_site_symmetry_3
N1 C1 C2 122.6(2) . .
N1 C1 H1A 118.7 . .
C2 C1 H1A 118.7 . .
C3 C2 C1 119.0(2) . .
C3 C2 H2 120.5 . .
C1 C2 H2 120.5 . .
C2 C3 C4 119.4(2) . .
C2 C3 H3 120.3 . .
C4 C3 H3 120.3 . .
C12 C4 C3 118.0(2) . .
C12 C4 C5 119.1(2) . .
C3 C4 C5 122.9(2) . .
C6 C5 C4 120.9(2) . .
C6 C5 H5 119.5 . .
C4 C5 H5 119.5 . .
C5 C6 C7 121.2(2) . .
C5 C6 H6 119.4 . .
C7 C6 H6 119.4 . .
C8 C7 C11 117.1(2) . .
C8 C7 C6 123.6(2) . .
C11 C7 C6 119.3(2) . .
C9 C8 C7 119.5(2) . .
C9 C8 H8 120.2 . .
C7 C8 H8 120.2 . .
C8 C9 C10 119.0(2) . .
C8 C9 H9 120.5 . .
C10 C9 H9 120.5 . .
N2 C10 C9 123.3(2) . .
N2 C10 H10 118.3 . .
C9 C10 H10 118.3 . .
N2 C11 C7 122.6(2) . .
N2 C11 C12 118.1(2) . .
C7 C11 C12 119.3(2) . .
N1 C12 C4 122.0(2) . .
N1 C12 C11 117.9(2) . .
C4 C12 C11 120.0(2) . .
O1 C13 H13A 109.5 . .
O1 C13 H13B 109.5 . .
H13A C13 H13B 109.5 . .
O1 C13 H13C 109.5 . .
H13A C13 H13C 109.5 . .
H13B C13 H13C 109.5 . .
C1 N1 C12 118.8(2) . .
C1 N1 Sn1 121.42(16) . .
C12 N1 Sn1 119.73(16) . .
C10 N2 C11 118.4(2) . .
C10 N2 Sn1 125.36(17) . .
C11 N2 Sn1 116.08(16) . .
Sn1 F2 Sn2 174.73(8) . .
F1 Sn1 F2 79.07(6) . .
F1 Sn1 N1 86.78(6) . .
F2 Sn1 N1 80.17(6) . .
F1 Sn1 N2 76.48(6) . .
F2 Sn1 N2 140.43(6) . .
N1 Sn1 N2 67.90(7) . .
F3 Sn2 F3 93.45(10) 2 .
F3 Sn2 F2 81.70(6) 2 .
F3 Sn2 F2 81.92(6) . .
F3 Sn2 F2 81.92(6) 2 2
F3 Sn2 F2 81.70(6) . 2
F2 Sn2 F2 156.01(7) . 2
C13 O1 H1 109.5 . .

loop_
_geom_bond_atom_site_label_1
_geom_bond_atom_site_label_2
_geom_bond_distance
_geom_bond_site_symmetry_2
C1 N1 1.331(3) .
C1 C2 1.405(4) .
C1 H1A 0.9500 .
C2 C3 1.380(4) .
C2 H2 0.9500 .
C3 C4 1.407(4) .
C3 H3 0.9500 .
C4 C12 1.407(3) .
C4 C5 1.444(3) .
C5 C6 1.348(4) .
C5 H5 0.9500 .
C6 C7 1.431(3) .
C6 H6 0.9500 .
C7 C8 1.409(4) .
C7 C11 1.421(3) .
C8 C9 1.375(4) .
C8 H8 0.9500 .
C9 C10 1.400(3) .
C9 H9 0.9500 .
C10 N2 1.320(3) .
C10 H10 0.9500 .
C11 N2 1.354(3) .
C11 C12 1.434(3) .
C12 N1 1.364(3) .
C13 O1 1.418(3) .
C13 H13A 0.9800 .
C13 H13B 0.9800 .
C13 H13C 0.9800 .
N1 Sn1 2.369(2) .
N2 Sn1 2.482(2) .
F1 Sn1 2.0300(14) .
F2 Sn1 2.1575(15) .
F2 Sn2 2.2917(15) .
F3 Sn2 1.9913(15) .
Sn2 F3 1.9913(15) 2
Sn2 F2 2.2917(15) 2
O1 H1 0.8400 .

loop_
_geom_torsion_atom_site_label_1
_geom_torsion_atom_site_label_2
_geom_torsion_atom_site_label_3
_geom_torsion_atom_site_label_4
_geom_torsion
_geom_torsion_site_symmetry_4
N1 C1 C2 C3 1.6(4) .
C1 C2 C3 C4 -1.8(4) .
C2 C3 C4 C12 -0.4(3) .
C2 C3 C4 C5 -179.8(2) .
C12 C4 C5 C6 -3.2(4) .
C3 C4 C5 C6 176.2(2) .
C4 C5 C6 C7 0.6(4) .
C5 C6 C7 C8 -179.4(2) .
C5 C6 C7 C11 2.0(4) .
C11 C7 C8 C9 0.5(3) .
C6 C7 C8 C9 -178.1(2) .
C7 C8 C9 C10 -0.2(4) .
C8 C9 C10 N2 -0.6(4) .
C8 C7 C11 N2 -0.2(3) .
C6 C7 C11 N2 178.4(2) .
C8 C7 C11 C12 179.3(2) .
C6 C7 C11 C12 -2.0(3) .
C3 C4 C12 N1 2.9(3) .
C5 C4 C12 N1 -177.7(2) .
C3 C4 C12 C11 -176.3(2) .
C5 C4 C12 C11 3.1(3) .
N2 C11 C12 N1 -0.2(3) .
C7 C11 C12 N1 -179.8(2) .
N2 C11 C12 C4 179.0(2) .
C7 C11 C12 C4 -0.5(3) .
C2 C1 N1 C12 0.8(4) .
C2 C1 N1 Sn1 -178.84(17) .
C4 C12 N1 C1 -3.1(3) .
C11 C12 N1 C1 176.1(2) .
C4 C12 N1 Sn1 176.54(17) .
C11 C12 N1 Sn1 -4.3(3) .
C9 C10 N2 C11 0.9(4) .
C9 C10 N2 Sn1 176.23(16) .
C7 C11 N2 C10 -0.4(3) .
C12 C11 N2 C10 180.0(2) .
C7 C11 N2 Sn1 -176.24(16) .
C12 C11 N2 Sn1 4.2(3) .
Sn2 F2 Sn1 F1 -46.4(8) .
Sn2 F2 Sn1 N1 42.2(8) .
Sn2 F2 Sn1 N2 6.2(9) .
C1 N1 Sn1 F1 107.40(18) .
C12 N1 Sn1 F1 -72.19(17) .
C1 N1 Sn1 F2 27.94(18) .
C12 N1 Sn1 F2 -151.65(17) .
C1 N1 Sn1 N2 -175.9(2) .
C12 N1 Sn1 N2 4.52(15) .
C10 N2 Sn1 F1 -87.92(19) .
C11 N2 Sn1 F1 87.54(16) .
C10 N2 Sn1 F2 -141.27(17) .
C11 N2 Sn1 F2 34.2(2) .
C10 N2 Sn1 N1 -179.9(2) .
C11 N2 Sn1 N1 -4.48(15) .
Sn1 F2 Sn2 F3 173.0(8) 2
Sn1 F2 Sn2 F3 -92.3(8) .
Sn1 F2 Sn2 F2 -139.7(8) 2
